data_2311174
loop_
_publ_author_name
'Manjunath, B. C.'
'Madan Kumar, S.'
'Vinayaka, A. C.'
'Jayasheelan, S.'
'Sadashiva, M. P.'
'Lokanath, N. K.'

_publ_section_title
;
 A triclinic polymorph of
 (E)-2-(4-iso-butyl-phen-yl)-N'-[1-(4-nitro-phen-yl)ethyl-idene]propano-hydrazide.
;
_journal_coeditor_code GK2579
_journal_issue 'Pt 8'
_journal_name_full 'Acta crystallographica. Section E, Structure reports online'
_journal_page_first o1333
_journal_paper_doi 10.1107/S1600536813019892
_journal_volume 69
_journal_year 2013
_chemical_formula_iupac 'C21 H25 N3 O3'
_chemical_formula_moiety 'C21 H25 N3 O3'
_chemical_formula_sum 'C21 H25 N3 O3'
_chemical_formula_weight 367.44
_chemical_melting_point 442
_chemical_name_systematic (<i>E</i>)-2-(4-Isobutylphenyl)-<i>N</i>'-[1-(4-nitrophenyl)ethylidene]propanohydrazide
_space_group_IT_number 2
_space_group_name_Hall '-P 1'
_space_group_name_H-M_alt 'P -1'
_symmetry_cell_setting triclinic
_symmetry_space_group_name_Hall '-P 1'
_symmetry_space_group_name_H-M 'P -1'
_atom_sites_solution_hydrogens geom
_atom_sites_solution_primary direct
_atom_sites_solution_secondary difmap
_cell_angle_alpha 90.470(7)
_cell_angle_beta 110.099(6)
_cell_angle_gamma 107.321(6)
_cell_formula_units_Z 4
_cell_length_a 12.201(5)
_cell_length_b 13.429(5)
_cell_length_c 13.932(5)
_cell_measurement_reflns_used 8844
_cell_measurement_temperature 300
_cell_measurement_theta_max 27.1
_cell_measurement_theta_min 1.6
_cell_volume 2030.9(13)
_computing_cell_refinement 'CrysAlis PRO (Oxford Diffraction, 2009)'
_computing_data_collection 'CrysAlis PRO (Oxford Diffraction, 2009)'
_computing_data_reduction 'CrysAlis PRO (Oxford Diffraction, 2009)'
_computing_molecular_graphics 'Mercury (Macrae <i>et al.</i>, 2008)'
_computing_publication_material 'SHELXL97 (Sheldrick, 2008)'
_computing_structure_refinement 'SHELXL97 (Sheldrick, 2008)'
_computing_structure_solution 'SHELXS97 (Sheldrick, 2008)'
_diffrn_ambient_temperature 300
_diffrn_detector_area_resol_mean 16.0839
_diffrn_measured_fraction_theta_full 0.988
_diffrn_measured_fraction_theta_max 0.988
_diffrn_measurement_device_type 'Oxford Diffraction Xcalibur Eos'
_diffrn_measurement_method '\w scans'
_diffrn_radiation_monochromator graphite
_diffrn_radiation_source 'fine-focus sealed tube'
_diffrn_radiation_type MoK\a
_diffrn_radiation_wavelength 0.71073
_diffrn_reflns_av_R_equivalents 0.0391
_diffrn_reflns_av_sigmaI/netI 0.0574
_diffrn_reflns_limit_h_max 15
_diffrn_reflns_limit_h_min -15
_diffrn_reflns_limit_k_max 17
_diffrn_reflns_limit_k_min -17
_diffrn_reflns_limit_l_max 17
_diffrn_reflns_limit_l_min -17
_diffrn_reflns_number 21740
_diffrn_reflns_theta_full 27.10
_diffrn_reflns_theta_max 27.10
_diffrn_reflns_theta_min 1.57
_diffrn_standards_interval_count 0
_diffrn_standards_interval_time 0
_diffrn_standards_number 0
_exptl_absorpt_coefficient_mu 0.081
_exptl_absorpt_correction_type none
_exptl_crystal_colour colorless
_exptl_crystal_density_diffrn 1.202
_exptl_crystal_density_method 'Not Measured'
_exptl_crystal_description block
_exptl_crystal_F_000 784
_exptl_crystal_size_max 0.23
_exptl_crystal_size_mid 0.22
_exptl_crystal_size_min 0.22
_refine_diff_density_max 0.190
_refine_diff_density_min -0.159
_refine_ls_extinction_method none
_refine_ls_goodness_of_fit_ref 1.021
_refine_ls_hydrogen_treatment constr
_refine_ls_matrix_type full
_refine_ls_number_parameters 495
_refine_ls_number_reflns 8844
_refine_ls_number_restraints 0
_refine_ls_restrained_S_all 1.021
_refine_ls_R_factor_all 0.1356
_refine_ls_R_factor_gt 0.0679
_refine_ls_shift/su_max 0.004
_refine_ls_shift/su_mean 0.000
_refine_ls_structure_factor_coef Fsqd
_refine_ls_weighting_details 'calc w=1/[\s^2^(Fo^2^)+(0.0752P)^2^+0.3062P] where P=(Fo^2^+2Fc^2^)/3'
_refine_ls_weighting_scheme calc
_refine_ls_wR_factor_gt 0.1571
_refine_ls_wR_factor_ref 0.1934
_reflns_number_gt 4673
_reflns_number_total 8844
_reflns_threshold_expression I>2\s(I)
_cod_data_source_file gk2579sup1.cif
_cod_data_source_block I
_cod_database_code 2311174

loop_
_symmetry_equiv_pos_site_id
_symmetry_equiv_pos_as_xyz
1 x,y,z
2 -x,-y,-z

loop_
_atom_site_aniso_label
_atom_site_aniso_U_11
_atom_site_aniso_U_22
_atom_site_aniso_U_33
_atom_site_aniso_U_12
_atom_site_aniso_U_13
_atom_site_aniso_U_23
O1A 0.0714(12) 0.0606(12) 0.0770(12) 0.0225(10) 0.0029(9) -0.0123(9)
O2A 0.0921(16) 0.131(2) 0.0766(14) 0.0391(15) 0.0172(12) -0.0294(13)
O3A 0.1093(17) 0.0687(15) 0.1118(16) 0.0122(13) 0.0610(14) -0.0153(12)
N1A 0.0541(12) 0.0579(13) 0.0511(11) 0.0133(10) 0.0112(9) -0.0054(9)
N2A 0.0577(12) 0.0543(13) 0.0531(11) 0.0167(10) 0.0210(10) 0.0019(9)
N3A 0.0684(16) 0.0825(19) 0.0784(17) 0.0090(14) 0.0431(14) -0.0097(14)
C1A 0.120(3) 0.147(4) 0.077(2) 0.010(3) 0.033(2) 0.014(2)
C2A 0.175(4) 0.166(4) 0.109(3) 0.078(3) 0.090(3) 0.040(3)
C3A 0.119(3) 0.125(3) 0.084(2) 0.053(3) 0.048(2) 0.029(2)
C4A 0.112(3) 0.131(3) 0.0567(17) 0.028(2) 0.0239(18) 0.0022(18)
C5A 0.0759(18) 0.088(2) 0.0513(15) 0.0187(17) 0.0113(13) 0.0007(15)
C6A 0.112(3) 0.094(3) 0.0698(19) 0.046(2) 0.0249(18) 0.0283(17)
C7A 0.096(2) 0.078(2) 0.0737(18) 0.0449(18) 0.0266(16) 0.0120(16)
C8A 0.0483(13) 0.0552(16) 0.0519(13) 0.0136(12) 0.0047(11) -0.0004(11)
C9A 0.0660(16) 0.0578(17) 0.0594(15) 0.0199(13) 0.0127(13) 0.0023(12)
C10A 0.0740(18) 0.074(2) 0.0630(16) 0.0249(15) 0.0150(14) -0.0074(14)
C11A 0.0554(14) 0.0537(16) 0.0571(14) 0.0101(12) 0.0132(11) -0.0036(11)
C12A 0.0590(17) 0.084(2) 0.091(2) 0.0025(15) 0.0206(15) -0.0202(16)
C13A 0.0577(15) 0.0531(16) 0.0561(14) 0.0139(12) 0.0183(12) -0.0016(11)
C14A 0.0516(13) 0.0595(16) 0.0462(12) 0.0106(12) 0.0218(11) 0.0069(11)
C15A 0.0811(19) 0.082(2) 0.0561(15) 0.0279(16) 0.0084(13) -0.0089(13)
C16A 0.0488(13) 0.0580(15) 0.0504(13) 0.0116(11) 0.0227(11) 0.0065(11)
C17A 0.0737(17) 0.074(2) 0.0569(15) 0.0262(15) 0.0158(13) 0.0056(13)
C18A 0.092(2) 0.086(2) 0.0727(18) 0.0438(19) 0.0161(16) 0.0094(16)
C19A 0.0778(19) 0.071(2) 0.0837(19) 0.0318(16) 0.0378(16) 0.0095(15)
C20A 0.0568(15) 0.0605(17) 0.0660(15) 0.0094(13) 0.0343(13) -0.0024(12)
C21A 0.0507(13) 0.0659(17) 0.0537(13) 0.0143(12) 0.0252(11) 0.0047(12)
O1B 0.0702(11) 0.0641(12) 0.0644(10) 0.0252(10) 0.0161(9) -0.0083(9)
O2B 0.205(3) 0.142(3) 0.0968(18) 0.106(2) 0.005(2) -0.0231(17)
O3B 0.201(3) 0.116(2) 0.168(3) 0.101(2) 0.038(2) -0.0118(19)
N1B 0.0633(12) 0.0630(14) 0.0426(10) 0.0180(11) 0.0169(9) -0.0075(9)
N2B 0.0570(11) 0.0577(13) 0.0471(11) 0.0141(10) 0.0210(9) 0.0034(9)
N3B 0.103(2) 0.074(2) 0.104(2) 0.0396(17) 0.0369(18) 0.0064(17)
C1B 0.135(3) 0.093(3) 0.117(3) 0.038(2) 0.083(2) 0.017(2)
C2B 0.118(3) 0.118(3) 0.0690(19) 0.022(2) 0.033(2) 0.0003(18)
C3B 0.100(2) 0.0682(19) 0.0791(19) 0.0332(17) 0.0504(17) 0.0104(15)
C4B 0.101(2) 0.094(2) 0.090(2) 0.0529(19) 0.0547(18) 0.0229(17)
C5B 0.0766(17) 0.072(2) 0.0564(14) 0.0358(16) 0.0289(13) 0.0105(13)
C6B 0.0628(16) 0.0652(18) 0.0709(16) 0.0157(13) 0.0292(13) 0.0028(13)
C7B 0.0598(15) 0.0557(17) 0.0620(15) 0.0143(13) 0.0228(12) -0.0090(12)
C8B 0.0555(14) 0.0536(15) 0.0383(11) 0.0134(12) 0.0121(10) -0.0031(10)
C9B 0.0882(19) 0.0559(17) 0.0632(15) 0.0196(14) 0.0366(14) 0.0018(12)
C10B 0.107(2) 0.065(2) 0.0667(16) 0.0440(18) 0.0423(16) 0.0071(13)
C11B 0.0551(14) 0.0557(16) 0.0476(12) 0.0094(12) 0.0174(11) -0.0043(11)
C12B 0.0565(15) 0.099(2) 0.0598(15) 0.0178(15) 0.0123(13) -0.0072(14)
C13B 0.0503(13) 0.0615(17) 0.0483(13) 0.0097(12) 0.0214(11) -0.0016(11)
C14B 0.0555(14) 0.0595(16) 0.0464(13) 0.0051(12) 0.0220(11) 0.0082(11)
C15B 0.089(2) 0.082(2) 0.0462(13) 0.0077(16) 0.0183(13) 0.0008(13)
C16B 0.0507(13) 0.0666(18) 0.0540(14) 0.0063(12) 0.0235(11) 0.0182(12)
C17B 0.0678(18) 0.088(2) 0.0623(16) 0.0152(16) 0.0208(14) 0.0247(15)
C18B 0.076(2) 0.104(3) 0.086(2) 0.034(2) 0.0236(17) 0.049(2)
C19B 0.081(2) 0.077(2) 0.111(3) 0.0325(18) 0.047(2) 0.042(2)
C20B 0.0647(16) 0.0629(18) 0.0821(19) 0.0182(14) 0.0341(15) 0.0219(15)
C21B 0.0592(15) 0.0637(18) 0.0622(15) 0.0196(13) 0.0221(12) 0.0158(13)

loop_
_atom_site_type_symbol
_atom_site_label
_atom_site_fract_x
_atom_site_fract_y
_atom_site_fract_z
_atom_site_U_iso_or_equiv
_atom_site_thermal_displace_type
_atom_site_calc_flag
_atom_site_refinement_flags
_atom_site_occupancy
O O1A 0.84024(16) -0.14913(15) 0.55714(13) 0.0761(7) Uani . . 1.000
O O2A 0.7121(2) 0.3312(2) 0.70085(17) 0.1031(10) Uani . . 1.000
O O3A 0.6171(2) 0.44110(17) 0.63494(17) 0.0948(9) Uani . . 1.000
N N1A 0.71527(17) -0.05635(16) 0.48633(14) 0.0577(7) Uani . . 1.000
N N2A 0.67981(18) 0.03078(15) 0.49209(14) 0.0551(7) Uani . . 1.000
N N3A 0.6410(2) 0.3595(2) 0.6291(2) 0.0756(10) Uani . . 1.000
C C1A 0.6003(4) -0.1837(3) 0.9456(3) 0.1231(18) Uani . . 1.000
C C2A 0.6171(4) -0.0619(4) 1.0906(3) 0.134(2) Uani . . 1.000
C C3A 0.6444(4) -0.0725(3) 0.9916(3) 0.1029(16) Uani . . 1.000
C C4A 0.7774(3) -0.0140(3) 1.0121(2) 0.1044(15) Uani . . 1.000
C C5A 0.8123(3) -0.0023(3) 0.9175(2) 0.0768(10) Uani . . 1.000
C C6A 0.8563(3) -0.0728(3) 0.8837(2) 0.0910(15) Uani . . 1.000
C C7A 0.8846(3) -0.0651(2) 0.7957(2) 0.0797(11) Uani . . 1.000
C C8A 0.8700(2) 0.0160(2) 0.73670(17) 0.0563(8) Uani . . 1.000
C C9A 0.8267(2) 0.0874(2) 0.77044(19) 0.0639(9) Uani . . 1.000
C C10A 0.7972(2) 0.0782(2) 0.8581(2) 0.0729(10) Uani . . 1.000
C C11A 0.9017(2) 0.0263(2) 0.64037(18) 0.0592(8) Uani . . 1.000
C C12A 1.0355(2) 0.0331(2) 0.6613(2) 0.0848(11) Uani . . 1.000
C C13A 0.8170(2) -0.0664(2) 0.55925(18) 0.0572(9) Uani . . 1.000
C C14A 0.5906(2) 0.04170(19) 0.41559(17) 0.0530(8) Uani . . 1.000
C C15A 0.5237(3) -0.0325(2) 0.31726(19) 0.0773(10) Uani . . 1.000
C C16A 0.5552(2) 0.13587(19) 0.42770(17) 0.0524(8) Uani . . 1.000
C C17A 0.4665(2) 0.1624(2) 0.34890(19) 0.0698(10) Uani . . 1.000
C C18A 0.4373(3) 0.2526(3) 0.3600(2) 0.0838(11) Uani . . 1.000
C C19A 0.4939(3) 0.3181(2) 0.4514(2) 0.0733(11) Uani . . 1.000
C C20A 0.5797(2) 0.2901(2) 0.53021(19) 0.0600(9) Uani . . 1.000
C C21A 0.6115(2) 0.2023(2) 0.52082(17) 0.0561(8) Uani . . 1.000
O O1B 0.60116(16) 0.75492(14) 0.32931(12) 0.0678(6) Uani . . 1.000
O O2B 0.7193(3) 0.2616(2) 0.2322(2) 0.1500(15) Uani . . 1.000
O O3B 0.8201(3) 0.1626(2) 0.3011(2) 0.1580(16) Uani . . 1.000
N N1B 0.70320(18) 0.65361(16) 0.42081(14) 0.0575(7) Uani . . 1.000
N N2B 0.73709(17) 0.56469(16) 0.42424(14) 0.0544(7) Uani . . 1.000
N N3B 0.7882(3) 0.2379(2) 0.3055(2) 0.0912(12) Uani . . 1.000
C C1B 1.0431(3) 0.6854(3) -0.0762(3) 0.1043(17) Uani . . 1.000
C C2B 0.8173(3) 0.6347(3) -0.1156(2) 0.1057(15) Uani . . 1.000
C C3B 0.9435(3) 0.6789(2) -0.0323(2) 0.0760(11) Uani . . 1.000
C C4B 0.9575(3) 0.6178(3) 0.0603(2) 0.0843(12) Uani . . 1.000
C C5B 0.8631(3) 0.6109(2) 0.10965(18) 0.0642(10) Uani . . 1.000
C C6B 0.8514(2) 0.6997(2) 0.14981(19) 0.0661(10) Uani . . 1.000
C C7B 0.7625(2) 0.6943(2) 0.19134(17) 0.0601(9) Uani . . 1.000
C C8B 0.6818(2) 0.59888(19) 0.19621(15) 0.0515(8) Uani . . 1.000
C C9B 0.6943(3) 0.5099(2) 0.15785(18) 0.0674(10) Uani . . 1.000
C C10B 0.7823(3) 0.5158(2) 0.11506(19) 0.0727(11) Uani . . 1.000
C C11B 0.5795(2) 0.59323(19) 0.23640(16) 0.0552(8) Uani . . 1.000
C C12B 0.4704(2) 0.6125(2) 0.15221(19) 0.0760(10) Uani . . 1.000
C C13B 0.6271(2) 0.6736(2) 0.33137(17) 0.0544(8) Uani . . 1.000
C C14B 0.8072(2) 0.5478(2) 0.51048(17) 0.0560(8) Uani . . 1.000
C C15B 0.8537(3) 0.6172(2) 0.61121(18) 0.0788(10) Uani . . 1.000
C C16B 0.8429(2) 0.4523(2) 0.50529(18) 0.0587(9) Uani . . 1.000
C C17B 0.9217(2) 0.4223(3) 0.5904(2) 0.0757(10) Uani . . 1.000
C C18B 0.9561(3) 0.3350(3) 0.5827(3) 0.0888(14) Uani . . 1.000
C C19B 0.9135(3) 0.2737(3) 0.4908(3) 0.0844(14) Uani . . 1.000
C C20B 0.8343(2) 0.3021(2) 0.4058(2) 0.0683(10) Uani . . 1.000
C C21B 0.7998(2) 0.3889(2) 0.41132(19) 0.0616(9) Uani . . 1.000
H H1A 0.67210 -0.10530 0.43560 0.0690 Uiso calc R 1.000
H H4A1 0.82740 -0.05020 1.05870 0.1250 Uiso calc R 1.000
H H3A 0.59630 -0.03620 0.94160 0.1230 Uiso calc R 1.000
H H4A2 0.79750 0.05550 1.04680 0.1250 Uiso calc R 1.000
H H6A 0.86760 -0.12810 0.92150 0.1090 Uiso calc R 1.000
H H7A 0.91390 -0.11510 0.77560 0.0960 Uiso calc R 1.000
H H9A 0.81680 0.14350 0.73340 0.0770 Uiso calc R 1.000
H H10A 0.76650 0.12740 0.87770 0.0880 Uiso calc R 1.000
H H1A1 0.61870 -0.18750 0.88430 0.1850 Uiso calc R 1.000
H H11A 0.88910 0.09070 0.61300 0.0710 Uiso calc R 1.000
H H1A2 0.51290 -0.21200 0.92870 0.1850 Uiso calc R 1.000
H H12D 1.04760 -0.03190 0.68230 0.1270 Uiso calc R 1.000
H H12E 1.08950 0.08940 0.71510 0.1270 Uiso calc R 1.000
H H12F 1.05330 0.04610 0.59980 0.1270 Uiso calc R 1.000
H H1A3 0.64070 -0.22360 0.99420 0.1850 Uiso calc R 1.000
H H2A1 0.66670 -0.09230 1.14350 0.2010 Uiso calc R 1.000
H H2A2 0.53160 -0.09780 1.07700 0.2010 Uiso calc R 1.000
H H15A 0.51060 0.00710 0.25970 0.1160 Uiso calc R 1.000
H H15B 0.44560 -0.07640 0.31740 0.1160 Uiso calc R 1.000
H H15C 0.57200 -0.07560 0.31190 0.1160 Uiso calc R 1.000
H H2A3 0.63620 0.01110 1.11300 0.2010 Uiso calc R 1.000
H H17A 0.42550 0.11830 0.28690 0.0840 Uiso calc R 1.000
H H18A 0.37880 0.26920 0.30510 0.1010 Uiso calc R 1.000
H H19A 0.47490 0.37890 0.45980 0.0880 Uiso calc R 1.000
H H21A 0.67030 0.18670 0.57610 0.0670 Uiso calc R 1.000
H H4B1 0.95220 0.54710 0.03880 0.1010 Uiso calc R 1.000
H H1B 0.73030 0.69710 0.47570 0.0690 Uiso calc R 1.000
H H4B2 1.03900 0.65070 0.11170 0.1010 Uiso calc R 1.000
H H3B 0.95290 0.75090 -0.00840 0.0910 Uiso calc R 1.000
H H2B1 0.81100 0.67760 -0.17080 0.1590 Uiso calc R 1.000
H H2B2 0.75540 0.63420 -0.08760 0.1590 Uiso calc R 1.000
H H6B 0.90500 0.76520 0.14880 0.0790 Uiso calc R 1.000
H H2B3 0.80540 0.56430 -0.14140 0.1590 Uiso calc R 1.000
H H7B 0.75670 0.75610 0.21660 0.0720 Uiso calc R 1.000
H H1B1 1.02760 0.61810 -0.11160 0.1560 Uiso calc R 1.000
H H1B2 1.12200 0.70520 -0.02120 0.1560 Uiso calc R 1.000
H H9B 0.64230 0.44430 0.16080 0.0810 Uiso calc R 1.000
H H1B3 1.04270 0.73700 -0.12350 0.1560 Uiso calc R 1.000
H H10B 0.78740 0.45400 0.08910 0.0880 Uiso calc R 1.000
H H11B 0.55160 0.52280 0.25590 0.0660 Uiso calc R 1.000
H H12A 0.49630 0.68180 0.13330 0.1140 Uiso calc R 1.000
H H12B 0.40510 0.60630 0.17770 0.1140 Uiso calc R 1.000
H H12C 0.44150 0.56140 0.09300 0.1140 Uiso calc R 1.000
H H15D 0.90770 0.68430 0.60720 0.1180 Uiso calc R 1.000
H H15E 0.89770 0.58480 0.66580 0.1180 Uiso calc R 1.000
H H15F 0.78510 0.62670 0.62470 0.1180 Uiso calc R 1.000
H H17B 0.95180 0.46260 0.65410 0.0910 Uiso calc R 1.000
H H18B 1.00910 0.31750 0.64090 0.1070 Uiso calc R 1.000
H H19B 0.93680 0.21460 0.48530 0.1010 Uiso calc R 1.000
H H21 0.74740 0.40610 0.35250 0.0740 Uiso calc R 1.000

loop_
_atom_type_symbol
_atom_type_description
_atom_type_scat_dispersion_real
_atom_type_scat_dispersion_imag
_atom_type_scat_source
O O 0.0106 0.0060 'International Tables Vol C Tables 4.2.6.8 and 6.1.1.4'
N N 0.0061 0.0033 'International Tables Vol C Tables 4.2.6.8 and 6.1.1.4'
H H 0.0000 0.0000 'International Tables Vol C Tables 4.2.6.8 and 6.1.1.4'
C C 0.0033 0.0016 'International Tables Vol C Tables 4.2.6.8 and 6.1.1.4'

loop_
_geom_angle_atom_site_label_1
_geom_angle_atom_site_label_2
_geom_angle_atom_site_label_3
_geom_angle
_geom_angle_publ_flag
N2A N1A C13A 121.0(2) no
N1A N2A C14A 118.38(19) no
O2A N3A O3A 123.9(3) no
O2A N3A C20A 117.8(2) no
O3A N3A C20A 118.3(2) no
C13A N1A H1A 119.00 no
N2A N1A H1A 120.00 no
N2B N1B C13B 120.56(19) no
N1B N2B C14B 118.6(2) no
O2B N3B C20B 119.3(3) no
O3B N3B C20B 118.3(3) no
O2B N3B O3B 122.5(3) no
C13B N1B H1B 120.00 no
N2B N1B H1B 120.00 no
C1A C3A C4A 115.7(4) no
C1A C3A C2A 111.7(4) no
C2A C3A C4A 109.5(3) no
C3A C4A C5A 115.1(3) no
C4A C5A C6A 122.0(3) no
C6A C5A C10A 116.2(3) no
C4A C5A C10A 121.8(3) no
C5A C6A C7A 122.6(3) no
C6A C7A C8A 121.0(3) no
C7A C8A C9A 116.7(2) no
C7A C8A C11A 121.8(2) no
C9A C8A C11A 121.5(2) no
C8A C9A C10A 121.8(2) no
C5A C10A C9A 121.7(3) no
C12A C11A C13A 109.0(2) no
C8A C11A C13A 110.1(2) no
C8A C11A C12A 112.6(2) no
O1A C13A N1A 119.5(2) no
N1A C13A C11A 118.9(2) no
O1A C13A C11A 121.6(2) no
C15A C14A C16A 119.7(2) no
N2A C14A C15A 124.7(2) no
N2A C14A C16A 115.7(2) no
C14A C16A C21A 120.4(2) no
C17A C16A C21A 117.3(2) no
C14A C16A C17A 122.3(2) no
C16A C17A C18A 121.8(2) no
C17A C18A C19A 120.6(3) no
C18A C19A C20A 117.4(3) no
C19A C20A C21A 123.2(2) no
N3A C20A C21A 118.8(2) no
N3A C20A C19A 118.1(2) no
C16A C21A C20A 119.7(2) no
C3A C1A H1A1 110.00 no
C3A C1A H1A2 109.00 no
H1A1 C1A H1A2 109.00 no
H1A2 C1A H1A3 109.00 no
H1A1 C1A H1A3 110.00 no
C3A C1A H1A3 109.00 no
H2A1 C2A H2A3 109.00 no
C3A C2A H2A1 109.00 no
C3A C2A H2A2 109.00 no
C3A C2A H2A3 109.00 no
H2A1 C2A H2A2 110.00 no
H2A2 C2A H2A3 109.00 no
C4A C3A H3A 106.00 no
C2A C3A H3A 106.00 no
C1A C3A H3A 106.00 no
C3A C4A H4A1 108.00 no
C3A C4A H4A2 109.00 no
C5A C4A H4A2 109.00 no
H4A1 C4A H4A2 108.00 no
C5A C4A H4A1 108.00 no
C5A C6A H6A 119.00 no
C7A C6A H6A 119.00 no
C8A C7A H7A 119.00 no
C6A C7A H7A 120.00 no
C10A C9A H9A 119.00 no
C8A C9A H9A 119.00 no
C9A C10A H10A 119.00 no
C5A C10A H10A 119.00 no
C13A C11A H11A 108.00 no
C8A C11A H11A 108.00 no
C12A C11A H11A 108.00 no
H12D C12A H12F 110.00 no
C11A C12A H12E 109.00 no
H12D C12A H12E 109.00 no
C11A C12A H12D 109.00 no
H12E C12A H12F 110.00 no
C11A C12A H12F 109.00 no
H15A C15A H15C 110.00 no
H15B C15A H15C 109.00 no
C14A C15A H15B 109.00 no
C14A C15A H15C 110.00 no
C14A C15A H15A 109.00 no
H15A C15A H15B 109.00 no
C18A C17A H17A 119.00 no
C16A C17A H17A 119.00 no
C19A C18A H18A 120.00 no
C17A C18A H18A 120.00 no
C18A C19A H19A 121.00 no
C20A C19A H19A 121.00 no
C20A C21A H21A 120.00 no
C16A C21A H21A 120.00 no
C1B C3B C4B 112.1(3) no
C1B C3B C2B 110.4(3) no
C2B C3B C4B 112.2(3) no
C3B C4B C5B 114.8(3) no
C6B C5B C10B 116.4(3) no
C4B C5B C10B 122.1(3) no
C4B C5B C6B 121.6(3) no
C5B C6B C7B 121.9(3) no
C6B C7B C8B 121.4(2) no
C7B C8B C11B 121.3(2) no
C7B C8B C9B 117.0(3) no
C9B C8B C11B 121.6(2) no
C8B C9B C10B 121.4(3) no
C5B C10B C9B 121.9(3) no
C8B C11B C12B 110.17(18) no
C8B C11B C13B 110.2(2) no
C12B C11B C13B 110.4(2) no
O1B C13B N1B 119.5(2) no
N1B C13B C11B 117.8(2) no
O1B C13B C11B 122.7(2) no
N2B C14B C16B 114.5(2) no
C15B C14B C16B 120.5(2) no
N2B C14B C15B 125.0(2) no
C17B C16B C21B 116.9(3) no
C14B C16B C17B 123.1(2) no
C14B C16B C21B 120.0(2) no
C16B C17B C18B 121.8(3) no
C17B C18B C19B 120.8(3) no
C18B C19B C20B 118.0(3) no
N3B C20B C19B 119.0(3) no
N3B C20B C21B 118.7(2) no
C19B C20B C21B 122.3(3) no
C16B C21B C20B 120.2(2) no
C3B C1B H1B1 109.00 no
C3B C1B H1B2 109.00 no
C3B C1B H1B3 109.00 no
H1B1 C1B H1B2 109.00 no
H1B1 C1B H1B3 110.00 no
H1B2 C1B H1B3 109.00 no
C3B C2B H2B1 109.00 no
C3B C2B H2B2 109.00 no
C3B C2B H2B3 109.00 no
H2B1 C2B H2B2 109.00 no
H2B1 C2B H2B3 109.00 no
H2B2 C2B H2B3 110.00 no
C1B C3B H3B 107.00 no
C2B C3B H3B 107.00 no
C4B C3B H3B 107.00 no
C3B C4B H4B1 108.00 no
C3B C4B H4B2 109.00 no
C5B C4B H4B1 109.00 no
C5B C4B H4B2 109.00 no
H4B1 C4B H4B2 108.00 no
C5B C6B H6B 119.00 no
C7B C6B H6B 119.00 no
C6B C7B H7B 119.00 no
C8B C7B H7B 119.00 no
C8B C9B H9B 119.00 no
C10B C9B H9B 119.00 no
C5B C10B H10B 119.00 no
C9B C10B H10B 119.00 no
C8B C11B H11B 109.00 no
C12B C11B H11B 109.00 no
C13B C11B H11B 109.00 no
C11B C12B H12A 109.00 no
C11B C12B H12B 109.00 no
C11B C12B H12C 109.00 no
H12A C12B H12B 109.00 no
H12A C12B H12C 110.00 no
H12B C12B H12C 109.00 no
C14B C15B H15D 109.00 no
C14B C15B H15E 109.00 no
C14B C15B H15F 109.00 no
H15D C15B H15E 109.00 no
H15D C15B H15F 109.00 no
H15E C15B H15F 109.00 no
C16B C17B H17B 119.00 no
C18B C17B H17B 119.00 no
C17B C18B H18B 120.00 no
C19B C18B H18B 120.00 no
C18B C19B H19B 121.00 no
C20B C19B H19B 121.00 no
C16B C21B H21 120.00 no
C20B C21B H21 120.00 no

loop_
_geom_bond_atom_site_label_1
_geom_bond_atom_site_label_2
_geom_bond_distance
_geom_bond_publ_flag
O1A C13A 1.228(3) no
O2A N3A 1.226(4) no
O3A N3A 1.224(4) no
O1B C13B 1.222(3) no
O2B N3B 1.194(4) no
O3B N3B 1.195(4) no
N1A N2A 1.374(3) no
N1A C13A 1.351(3) no
N2A C14A 1.282(3) no
N3A C20A 1.477(4) no
N1A H1A 0.8600 no
N1B C13B 1.359(3) no
N1B N2B 1.371(3) no
N2B C14B 1.281(3) no
N3B C20B 1.471(4) no
N1B H1B 0.8600 no
C1A C3A 1.483(6) no
C2A C3A 1.541(6) no
C3A C4A 1.500(6) no
C4A C5A 1.514(4) no
C5A C10A 1.384(4) no
C5A C6A 1.369(5) no
C6A C7A 1.380(4) no
C7A C8A 1.387(4) no
C8A C11A 1.516(3) no
C8A C9A 1.373(4) no
C9A C10A 1.384(4) no
C11A C12A 1.530(4) no
C11A C13A 1.518(4) no
C14A C16A 1.479(4) no
C14A C15A 1.504(3) no
C16A C17A 1.387(4) no
C16A C21A 1.398(3) no
C17A C18A 1.382(5) no
C18A C19A 1.374(4) no
C19A C20A 1.376(4) no
C20A C21A 1.365(4) no
C1A H1A1 0.9600 no
C1A H1A3 0.9600 no
C1A H1A2 0.9600 no
C2A H2A2 0.9600 no
C2A H2A3 0.9600 no
C2A H2A1 0.9600 no
C3A H3A 0.9800 no
C4A H4A2 0.9700 no
C4A H4A1 0.9700 no
C6A H6A 0.9300 no
C7A H7A 0.9300 no
C9A H9A 0.9300 no
C10A H10A 0.9300 no
C11A H11A 0.9800 no
C12A H12F 0.9600 no
C12A H12E 0.9600 no
C12A H12D 0.9600 no
C15A H15A 0.9600 no
C15A H15C 0.9600 no
C15A H15B 0.9600 no
C17A H17A 0.9300 no
C18A H18A 0.9300 no
C19A H19A 0.9300 no
C21A H21A 0.9300 no
C1B C3B 1.519(6) no
C2B C3B 1.512(5) no
C3B C4B 1.522(4) no
C4B C5B 1.513(5) no
C5B C6B 1.379(4) no
C5B C10B 1.383(4) no
C6B C7B 1.379(4) no
C7B C8B 1.383(4) no
C8B C11B 1.517(4) no
C8B C9B 1.375(4) no
C9B C10B 1.380(5) no
C11B C13B 1.526(3) no
C11B C12B 1.534(4) no
C14B C15B 1.509(3) no
C14B C16B 1.481(4) no
C16B C21B 1.399(4) no
C16B C17B 1.396(4) no
C17B C18B 1.373(5) no
C18B C19B 1.363(6) no
C19B C20B 1.386(5) no
C20B C21B 1.362(4) no
C1B H1B1 0.9600 no
C1B H1B2 0.9600 no
C1B H1B3 0.9600 no
C2B H2B1 0.9600 no
C2B H2B2 0.9600 no
C2B H2B3 0.9600 no
C3B H3B 0.9800 no
C4B H4B1 0.9700 no
C4B H4B2 0.9700 no
C6B H6B 0.9300 no
C7B H7B 0.9300 no
C9B H9B 0.9300 no
C10B H10B 0.9300 no
C11B H11B 0.9800 no
C12B H12A 0.9600 no
C12B H12B 0.9600 no
C12B H12C 0.9600 no
C15B H15D 0.9600 no
C15B H15E 0.9600 no
C15B H15F 0.9600 no
C17B H17B 0.9300 no
C18B H18B 0.9300 no
C19B H19B 0.9300 no
C21B H21 0.9300 no

loop_
_geom_hbond_atom_site_label_D
_geom_hbond_atom_site_label_H
_geom_hbond_atom_site_label_A
_geom_hbond_site_symmetry_A
_geom_hbond_distance_DH
_geom_hbond_distance_HA
_geom_hbond_distance_DA
_geom_hbond_angle_DHA
_geom_hbond_publ_flag
N1A H1A O1B 1_545 0.86 2.14 2.977(3) 165 yes
N1B H1B O1A 1_565 0.86 2.15 2.919(3) 149 yes
C11A H11A N2A . 0.98 2.41 2.803(4) 103 no
C15A H15C O1B 1_545 0.96 2.41 3.252(4) 147 yes
C15A H15C N1A . 0.96 2.41 2.791(4) 103 no

loop_
_geom_torsion_atom_site_label_1
_geom_torsion_atom_site_label_2
_geom_torsion_atom_site_label_3
_geom_torsion_atom_site_label_4
_geom_torsion
_geom_torsion_publ_flag
C13A N1A N2A C14A 172.6(2) no
N2A N1A C13A O1A 173.5(2) no
N2A N1A C13A C11A -8.1(3) no
N1A N2A C14A C15A -2.2(4) no
N1A N2A C14A C16A 178.7(2) no
O2A N3A C20A C19A 175.9(3) no
O2A N3A C20A C21A -4.8(4) no
O3A N3A C20A C19A -3.4(4) no
O3A N3A C20A C21A 175.9(3) no
N2B N1B C13B C11B 1.1(4) no
C13B N1B N2B C14B -178.8(2) no
N2B N1B C13B O1B -177.7(2) no
N1B N2B C14B C15B 1.9(4) no
N1B N2B C14B C16B -177.5(2) no
O2B N3B C20B C21B -2.0(5) no
O2B N3B C20B C19B 179.5(4) no
O3B N3B C20B C21B 179.1(3) no
O3B N3B C20B C19B 0.6(5) no
C2A C3A C4A C5A -170.2(3) no
C1A C3A C4A C5A 62.6(4) no
C3A C4A C5A C6A -92.9(4) no
C3A C4A C5A C10A 84.7(4) no
C4A C5A C6A C7A 177.8(3) no
C10A C5A C6A C7A 0.1(5) no
C4A C5A C10A C9A -178.6(3) no
C6A C5A C10A C9A -0.9(5) no
C5A C6A C7A C8A 0.3(5) no
C6A C7A C8A C9A 0.2(4) no
C6A C7A C8A C11A 179.4(3) no
C7A C8A C9A C10A -1.0(4) no
C7A C8A C11A C13A 64.8(3) no
C9A C8A C11A C12A 122.2(3) no
C9A C8A C11A C13A -115.9(3) no
C11A C8A C9A C10A 179.8(2) no
C7A C8A C11A C12A -57.0(3) no
C8A C9A C10A C5A 1.4(4) no
C12A C11A C13A O1A 37.8(3) no
C8A C11A C13A O1A -86.1(3) no
C8A C11A C13A N1A 95.5(3) no
C12A C11A C13A N1A -140.6(2) no
N2A C14A C16A C21A -4.6(4) no
C15A C14A C16A C17A -3.9(4) no
N2A C14A C16A C17A 175.3(2) no
C15A C14A C16A C21A 176.2(3) no
C14A C16A C17A C18A -177.7(3) no
C21A C16A C17A C18A 2.2(4) no
C17A C16A C21A C20A -1.2(4) no
C14A C16A C21A C20A 178.7(2) no
C16A C17A C18A C19A -1.6(5) no
C17A C18A C19A C20A 0.0(5) no
C18A C19A C20A N3A -179.8(3) no
C18A C19A C20A C21A 1.0(5) no
C19A C20A C21A C16A -0.4(4) no
N3A C20A C21A C16A -179.6(2) no
C1B C3B C4B C5B 178.4(3) no
C2B C3B C4B C5B -56.8(4) no
C3B C4B C5B C6B -59.8(4) no
C3B C4B C5B C10B 118.8(3) no
C4B C5B C6B C7B 177.5(2) no
C10B C5B C6B C7B -1.2(4) no
C4B C5B C10B C9B -178.4(3) no
C6B C5B C10B C9B 0.3(4) no
C5B C6B C7B C8B 1.1(4) no
C6B C7B C8B C9B 0.0(3) no
C6B C7B C8B C11B -176.5(2) no
C7B C8B C9B C10B -0.9(4) no
C11B C8B C9B C10B 175.6(2) no
C7B C8B C11B C12B 80.2(3) no
C7B C8B C11B C13B -41.9(3) no
C9B C8B C11B C12B -96.2(3) no
C9B C8B C11B C13B 141.7(2) no
C8B C9B C10B C5B 0.8(4) no
C8B C11B C13B O1B 105.5(3) no
C8B C11B C13B N1B -73.2(3) no
C12B C11B C13B O1B -16.4(3) no
C12B C11B C13B N1B 164.9(2) no
N2B C14B C16B C17B 178.0(3) no
N2B C14B C16B C21B -0.3(4) no
C15B C14B C16B C17B -1.3(4) no
C15B C14B C16B C21B -179.6(3) no
C14B C16B C17B C18B -178.1(3) no
C21B C16B C17B C18B 0.3(5) no
C14B C16B C21B C20B 178.7(2) no
C17B C16B C21B C20B 0.4(4) no
C16B C17B C18B C19B -0.4(6) no
C17B C18B C19B C20B -0.2(6) no
C18B C19B C20B N3B 179.3(3) no
C18B C19B C20B C21B 0.9(5) no
N3B C20B C21B C16B -179.4(3) no
C19B C20B C21B C16B -0.9(4) no
